data_2102267
loop_
_publ_author_name
'Angel, R. J.'
'Bismayer, U.'
'Marshall, W. G.'

_publ_section_title
;
 Local and long-range order in ferroelastic lead phosphate at high
 pressure
;
_journal_issue 1
_journal_name_full 'Acta Crystallographica Section B'
_journal_page_first 1
_journal_page_last 9
_journal_paper_doi 10.1107/S0108768103026582
_journal_volume 60
_journal_year 2004
_chemical_formula_analytical 'Pb3 P2 O8'
_chemical_formula_structural 'Pb3 (PO4)2'
_chemical_formula_sum 'O8 P2 Pb3'
_chemical_formula_weight 811.74
_chemical_name_common 'Lead phosphate'
_chemical_name_systematic ' ?'
_space_group_IT_number 166
_symmetry_cell_setting trigonal
_symmetry_space_group_name_Hall '-R 3 2"'
_symmetry_space_group_name_H-M 'R -3 m :H'
_cell_angle_alpha 90.0
_cell_angle_beta 90.0
_cell_angle_gamma 120.0
_cell_formula_units_Z 3
_cell_length_a 5.4552(2)
_cell_length_b 5.45515
_cell_length_c 20.0656(13)
_cell_measurement_pressure 2270000.
_cell_measurement_temperature 298
_cell_volume 517.13(4)
_cod_data_source_file ws5002.cif
_cod_data_source_block S3P3X0_phase_1
_cod_depositor_comments
;
The following automatic conversions were performed:
'_geom_bond_publ_flag' value 'N' changed to 'n' according to
'/home/saulius/struct/CIF-dictionaries/cif_core.dic' dictionary named
'cif_core.dic' version 2.4.1 from 2010-06-29 (339
times).

'_geom_angle_publ_flag' value 'N' changed to 'n' according to
'/home/saulius/struct/CIF-dictionaries/cif_core.dic' dictionary named
'cif_core.dic' version 2.4.1 from 2010-06-29 (32 times).

Automatic conversion script
Id: cif_fix_enum 1527 2010-12-29 10:47:43Z saulius 

The following automatic conversions were performed:

'_geom_bond_publ_flag' value 'N' changed to 'n' according to
/home/saulius/struct/CIF-dictionaries/cif_core.dic dictionary named
'cif_core.dic' version 2.4.1 from 2010-06-29 (339
times).

'_geom_angle_publ_flag' value 'N' changed to 'n' according
to /home/saulius/struct/CIF-dictionaries/cif_core.dic dictionary
named 'cif_core.dic' version 2.4.1 from 2010-06-29 (32 times).

Automatic conversion script
Id: cif_fix_values 1715 2011-07-08 13:25:40Z adriana 
;
_cod_original_sg_symbol_Hall -R32''-P3*2
_cod_original_sg_symbol_H-M 'R -3 m'
_cod_original_formula_sum 'O8.00 P2 Pb3.00'
_cod_database_code 2102267

loop_
_symmetry_equiv_pos_site_id
_symmetry_equiv_pos_as_xyz
1 +x,+y,+z
2 -y,x-y,+z
3 y-x,-x,+z
4 y-x,+y,+z
5 -y,-x,+z
6 +x,x-y,+z
-1 -x,-y,-z
-2 +y,y-x,-z
-3 x-y,+x,-z
-4 x-y,-y,-z
-5 +y,+x,-z
-6 -x,y-x,-z
101 +x+1/3,+y+2/3,+z+2/3
102 -y+1/3,x-y+2/3,+z+2/3
103 y-x+1/3,-x+2/3,+z+2/3
104 y-x+1/3,+y+2/3,+z+2/3
105 -y+1/3,-x+2/3,+z+2/3
106 +x+1/3,x-y+2/3,+z+2/3
-101 -x+2/3,-y+1/3,-z+1/3
-102 +y+2/3,y-x+1/3,-z+1/3
-103 x-y+2/3,+x+1/3,-z+1/3
-104 x-y+2/3,-y+1/3,-z+1/3
-105 +y+2/3,+x+1/3,-z+1/3
-106 -x+2/3,y-x+1/3,-z+1/3
201 +x+2/3,+y+1/3,+z+1/3
202 -y+2/3,x-y+1/3,+z+1/3
203 y-x+2/3,-x+1/3,+z+1/3
204 y-x+2/3,+y+1/3,+z+1/3
205 -y+2/3,-x+1/3,+z+1/3
206 +x+2/3,x-y+1/3,+z+1/3
-201 -x+1/3,-y+2/3,-z+2/3
-202 +y+1/3,y-x+2/3,-z+2/3
-203 x-y+1/3,+x+2/3,-z+2/3
-204 x-y+1/3,-y+2/3,-z+2/3
-205 +y+1/3,+x+2/3,-z+2/3
-206 -x+1/3,y-x+2/3,-z+2/3

loop_
_atom_site_label
_atom_site_fract_x
_atom_site_fract_y
_atom_site_fract_z
_atom_site_U_iso_or_equiv
_atom_site_thermal_displace_type
_atom_site_occupancy
_atom_site_type_symbol
Pb1 0.0 0.0 0.0 0.0225(18) Uiso 1.0 PB
Pb2 0.0 0.039(2) 0.21001(19) 0.0225(18) Uiso 0.16667 PB
P 0.0 0.0 0.4038(4) 0.0102(15) Uiso 1.0 P
O1 0.0 0.0 0.3283(3) 0.0167(12) Uiso 1.0 O
O2 -0.137(2) 0.172(2) 0.42904(16) 0.0167(12) Uiso 0.5 O

loop_
_atom_type_symbol
Pb
P
O

loop_
_geom_angle_atom_site_label_1
_geom_angle_atom_site_label_2
_geom_angle_atom_site_label_3
_geom_angle_site_symmetry_1
_geom_angle_site_symmetry_3
_geom_angle
_geom_angle_publ_flag
Pb2 Pb2 Pb2 2_555 3_555 60.0 n
Pb2 Pb2 Pb2 2_555 4_555 90.0 n
Pb2 Pb2 Pb2 2_555 5_555 30.0000(7) n
Pb2 Pb2 Pb2 2_555 6_555 30.00000(10) n
Pb2 Pb2 Pb2 3_555 4_555 30.0000(7) n
Pb2 Pb2 Pb2 3_555 5_555 90.0 n
Pb2 Pb2 Pb2 3_555 6_555 30.00000(10) n
Pb2 Pb2 Pb2 4_555 5_555 120.0000(3) n
Pb2 Pb2 Pb2 4_555 6_555 60.0 n
Pb2 Pb2 Pb2 5_555 6_555 60.0 n
O1 P O2 1_555 1_555 109.1(3) n
O1 P O2 1_555 2_555 109.1(3) n
O1 P O2 1_555 3_555 109.1(3) n
O1 P O2 1_555 4_555 109.1(3) n
O1 P O2 1_555 5_555 109.1(3) n
O1 P O2 1_555 6_555 109.1(3) n
O2 P O2 1_555 2_555 109.8(3) n
O2 P O2 1_555 3_555 109.8(3) n
O2 P O2 1_555 4_555 103.6(8) n
O2 P O2 1_555 5_555 7.0(9) n
O2 P O2 1_555 6_555 115.8(9) n
O2 P O2 2_555 3_555 109.8(3) n
O2 P O2 2_555 4_555 115.8(9) n
O2 P O2 2_555 5_555 103.6(8) n
O2 P O2 2_555 6_555 7.0(9) n
O2 P O2 3_555 4_555 7.0(9) n
O2 P O2 3_555 5_555 115.8(9) n
O2 P O2 3_555 6_555 103.6(8) n
O2 P O2 4_555 5_555 109.8(3) n
O2 P O2 4_555 6_555 109.8(3) n
O2 P O2 5_555 6_555 109.8(3) n
P O2 O2 1_555 5_555 86.5(5) n

loop_
_geom_bond_atom_site_label_1
_geom_bond_atom_site_label_2
_geom_bond_site_symmetry_2
_geom_bond_distance
_geom_bond_publ_flag
Pb1 Pb2 1_555 4.219(4) n
Pb1 Pb2 2_555 4.219(4) n
Pb1 Pb2 3_555 4.219(4) n
Pb1 Pb2 4_555 4.219(4) n
Pb1 Pb2 5_555 4.219(4) n
Pb1 Pb2 6_555 4.219(4) n
Pb1 Pb2 -1_555 4.219(4) n
Pb1 Pb2 -2_555 4.219(4) n
Pb1 Pb2 -3_555 4.219(4) n
Pb1 Pb2 -4_555 4.219(4) n
Pb1 Pb2 -5_555 4.219(4) n
Pb1 Pb2 -6_555 4.219(4) n
Pb1 Pb2 101_444 4.011(2) n
Pb1 Pb2 101_544 3.863(8) n
Pb1 Pb2 101_554 4.154(9) n
Pb1 Pb2 102_444 4.154(9) n
Pb1 Pb2 102_544 4.011(2) n
Pb1 Pb2 102_554 3.863(8) n
Pb1 Pb2 103_444 3.863(8) n
Pb1 Pb2 103_544 4.154(9) n
Pb1 Pb2 103_554 4.011(2) n
Pb1 Pb2 104_444 3.863(8) n
Pb1 Pb2 104_544 4.011(2) n
Pb1 Pb2 104_554 4.154(9) n
Pb1 Pb2 105_444 4.154(9) n
Pb1 Pb2 105_544 3.863(8) n
Pb1 Pb2 105_554 4.011(2) n
Pb1 Pb2 106_444 4.011(2) n
Pb1 Pb2 106_544 4.154(9) n
Pb1 Pb2 106_554 3.863(8) n
Pb1 Pb2 -201_445 4.154(9) n
Pb1 Pb2 -201_455 3.863(8) n
Pb1 Pb2 -201_555 4.011(2) n
Pb1 Pb2 -202_445 3.863(8) n
Pb1 Pb2 -202_455 4.011(2) n
Pb1 Pb2 -202_555 4.154(9) n
Pb1 Pb2 -203_445 4.011(2) n
Pb1 Pb2 -203_455 4.154(9) n
Pb1 Pb2 -203_555 3.863(8) n
Pb1 Pb2 -204_445 4.154(9) n
Pb1 Pb2 -204_455 4.011(2) n
Pb1 Pb2 -204_555 3.863(8) n
Pb1 Pb2 -205_445 4.011(2) n
Pb1 Pb2 -205_455 3.863(8) n
Pb1 Pb2 -205_555 4.154(9) n
Pb1 Pb2 -206_445 3.863(8) n
Pb1 Pb2 -206_455 4.154(9) n
Pb1 Pb2 -206_555 4.011(2) n
Pb1 P 101_444 3.452(3) n
Pb1 P 101_544 3.452(3) n
Pb1 P 101_554 3.452(3) n
Pb1 P -201_445 3.452(3) n
Pb1 P -201_455 3.452(3) n
Pb1 P -201_555 3.452(3) n
Pb1 O1 101_444 3.1512(2) n
Pb1 O1 101_544 3.1512(2) n
Pb1 O1 101_554 3.1512(2) n
Pb1 O1 -201_445 3.1512(2) n
Pb1 O1 -201_455 3.1512(2) n
Pb1 O1 -201_555 3.1512(2) n
Pb1 O2 101_444 4.453(8) n
Pb1 O2 101_544 2.560(4) n
Pb1 O2 102_544 4.453(8) n
Pb1 O2 102_554 2.560(4) n
Pb1 O2 103_444 2.560(4) n
Pb1 O2 103_554 4.453(8) n
Pb1 O2 104_444 2.560(4) n
Pb1 O2 104_544 4.453(8) n
Pb1 O2 105_544 2.560(4) n
Pb1 O2 105_554 4.453(8) n
Pb1 O2 106_444 4.453(8) n
Pb1 O2 106_554 2.560(4) n
Pb1 O2 -201_455 2.560(4) n
Pb1 O2 -201_555 4.453(8) n
Pb1 O2 -202_445 2.560(4) n
Pb1 O2 -202_455 4.453(8) n
Pb1 O2 -203_445 4.453(8) n
Pb1 O2 -203_555 2.560(4) n
Pb1 O2 -204_455 4.453(8) n
Pb1 O2 -204_555 2.560(4) n
Pb1 O2 -205_445 4.453(8) n
Pb1 O2 -205_455 2.560(4) n
Pb1 O2 -206_445 2.560(4) n
Pb1 O2 -206_555 4.453(8) n
Pb2 Pb1 1_555 4.219(4) n
Pb2 Pb1 201_445 4.154(9) n
Pb2 Pb1 201_455 3.863(8) n
Pb2 Pb1 201_555 4.011(2) n
Pb2 Pb2 2_555 0.37(2) n
Pb2 Pb2 3_555 0.37(2) n
Pb2 Pb2 4_555 0.214(12) n
Pb2 Pb2 5_555 0.214(12) n
Pb2 Pb2 6_555 0.43(2) n
Pb2 Pb2 -201_445 3.93(2) n
Pb2 Pb2 -201_455 3.286(17) n
Pb2 Pb2 -201_555 3.623(5) n
Pb2 Pb2 -202_445 3.604(4) n
Pb2 Pb2 -202_455 3.439(9) n
Pb2 Pb2 -202_555 3.762(10) n
Pb2 Pb2 -203_445 3.762(10) n
Pb2 Pb2 -203_455 3.604(4) n
Pb2 Pb2 -203_555 3.439(9) n
Pb2 Pb2 -204_445 3.93(2) n
Pb2 Pb2 -204_455 3.452(8) n
Pb2 Pb2 -204_555 3.452(8) n
Pb2 Pb2 -205_445 3.774(12) n
Pb2 Pb2 -205_455 3.279(18) n
Pb2 Pb2 -205_555 3.774(12) n
Pb2 Pb2 -206_445 3.598(4) n
Pb2 Pb2 -206_455 3.598(4) n
Pb2 Pb2 -206_555 3.598(4) n
Pb2 P 1_555 3.894(9) n
Pb2 P 101_444 4.220(6) n
Pb2 P 101_544 4.356(10) n
Pb2 P 101_554 4.080(10) n
Pb2 P -101_445 3.330(2) n
Pb2 P -101_545 3.501(10) n
Pb2 P -101_555 3.151(11) n
Pb2 O1 1_555 2.382(7) n
Pb2 O1 -101_445 4.075(4) n
Pb2 O1 -101_545 4.215(10) n
Pb2 O1 -101_555 3.929(9) n
Pb2 O2 101_544 2.962(7) n
Pb2 O2 102_554 2.743(8) n
Pb2 O2 103_444 2.865(5) n
Pb2 O2 104_444 2.851(4) n
Pb2 O2 105_544 2.969(7) n
Pb2 O2 105_554 4.446(12) n
Pb2 O2 106_554 2.750(8) n
Pb2 O2 -101_445 2.982(14) n
Pb2 O2 -101_555 2.587(13) n
Pb2 O2 -102_445 2.604(13) n
Pb2 O2 -102_545 2.996(14) n
Pb2 O2 -102_555 4.464(10) n
Pb2 O2 -103_545 2.902(17) n
Pb2 O2 -103_555 2.669(17) n
Pb2 O2 -104_545 3.088(17) n
Pb2 O2 -104_555 2.485(17) n
Pb2 O2 -105_445 2.796(14) n
Pb2 O2 -105_555 2.772(14) n
Pb2 O2 -106_445 2.788(13) n
Pb2 O2 -106_545 2.811(14) n
Pb2 O2 -106_555 4.459(10) n
P Pb1 201_445 3.452(3) n
P Pb1 201_455 3.452(3) n
P Pb1 201_555 3.452(3) n
P Pb2 1_555 3.894(9) n
P Pb2 2_555 3.894(9) n
P Pb2 3_555 3.894(9) n
P Pb2 4_555 3.894(9) n
P Pb2 5_555 3.894(9) n
P Pb2 6_555 3.894(9) n
P Pb2 -101_445 3.330(2) n
P Pb2 -101_545 3.501(10) n
P Pb2 -101_555 3.151(11) n
P Pb2 -102_445 3.151(11) n
P Pb2 -102_545 3.330(2) n
P Pb2 -102_555 3.501(10) n
P Pb2 -103_445 3.501(10) n
P Pb2 -103_545 3.151(11) n
P Pb2 -103_555 3.330(2) n
P Pb2 -104_445 3.501(10) n
P Pb2 -104_545 3.330(2) n
P Pb2 -104_555 3.151(11) n
P Pb2 -105_445 3.151(11) n
P Pb2 -105_545 3.501(10) n
P Pb2 -105_555 3.330(2) n
P Pb2 -106_445 3.330(2) n
P Pb2 -106_545 3.151(11) n
P Pb2 -106_555 3.501(10) n
P Pb2 201_445 4.080(10) n
P Pb2 201_455 4.356(10) n
P Pb2 201_555 4.220(6) n
P Pb2 202_445 4.356(10) n
P Pb2 202_455 4.220(6) n
P Pb2 202_555 4.080(10) n
P Pb2 203_445 4.220(6) n
P Pb2 203_455 4.080(10) n
P Pb2 203_555 4.356(10) n
P Pb2 204_445 4.080(10) n
P Pb2 204_455 4.220(6) n
P Pb2 204_555 4.356(10) n
P Pb2 205_445 4.220(6) n
P Pb2 205_455 4.356(10) n
P Pb2 205_555 4.080(10) n
P Pb2 206_445 4.356(10) n
P Pb2 206_455 4.080(10) n
P Pb2 206_555 4.220(6) n
P P -1_556 3.862(15) n
P P -101_445 4.232(10) n
P P -101_545 4.232(10) n
P P -101_555 4.232(10) n
P O1 1_555 1.515(10) n
P O1 -101_445 3.412(3) n
P O1 -101_545 3.412(3) n
P O1 -101_555 3.412(3) n
P O2 1_545 4.224(8) n
P O2 1_555 1.548(5) n
P O2 1_655 4.345(9) n
P O2 2_555 1.548(5) n
P O2 2_565 4.345(9) n
P O2 2_665 4.224(8) n
P O2 3_445 4.345(9) n
P O2 3_455 4.224(8) n
P O2 3_555 1.548(5) n
P O2 4_445 4.224(8) n
P O2 4_455 4.345(9) n
P O2 4_555 1.548(5) n
P O2 5_545 4.345(9) n
P O2 5_555 1.548(5) n
P O2 5_655 4.224(8) n
P O2 6_555 1.548(5) n
P O2 6_565 4.224(8) n
P O2 6_665 4.345(9) n
P O2 -1_556 3.660(8) n
P O2 -2_556 3.660(8) n
P O2 -3_556 3.660(8) n
P O2 -4_556 3.660(8) n
P O2 -5_556 3.660(8) n
P O2 -6_556 3.660(8) n
P O2 -101_445 4.369(11) n
P O2 -101_555 4.250(10) n
P O2 -102_445 4.250(10) n
P O2 -102_545 4.369(11) n
P O2 -103_545 4.250(10) n
P O2 -103_555 4.369(11) n
P O2 -104_545 4.369(11) n
P O2 -104_555 4.250(10) n
P O2 -105_445 4.250(10) n
P O2 -105_555 4.369(11) n
P O2 -106_445 4.369(11) n
P O2 -106_545 4.250(10) n
O1 Pb1 201_445 3.1512(2) n
O1 Pb1 201_455 3.1512(2) n
O1 Pb1 201_555 3.1512(2) n
O1 Pb2 1_555 2.382(7) n
O1 Pb2 2_555 2.382(7) n
O1 Pb2 3_555 2.382(7) n
O1 Pb2 4_555 2.382(7) n
O1 Pb2 5_555 2.382(7) n
O1 Pb2 6_555 2.382(7) n
O1 Pb2 -101_445 4.075(4) n
O1 Pb2 -101_545 4.215(10) n
O1 Pb2 -101_555 3.929(9) n
O1 Pb2 -102_445 3.929(9) n
O1 Pb2 -102_545 4.075(4) n
O1 Pb2 -102_555 4.215(10) n
O1 Pb2 -103_445 4.215(10) n
O1 Pb2 -103_545 3.929(9) n
O1 Pb2 -103_555 4.075(4) n
O1 Pb2 -104_445 4.215(10) n
O1 Pb2 -104_545 4.075(4) n
O1 Pb2 -104_555 3.929(9) n
O1 Pb2 -105_445 3.929(9) n
O1 Pb2 -105_545 4.215(10) n
O1 Pb2 -105_555 4.075(4) n
O1 Pb2 -106_445 4.075(4) n
O1 Pb2 -106_545 3.929(9) n
O1 Pb2 -106_555 4.215(10) n
O1 P 1_555 1.515(10) n
O1 P -101_445 3.412(3) n
O1 P -101_545 3.412(3) n
O1 P -101_555 3.412(3) n
O1 O1 -101_445 3.1561(7) n
O1 O1 -101_545 3.1561(7) n
O1 O1 -101_555 3.1561(7) n
O1 O2 1_555 2.496(6) n
O1 O2 2_555 2.496(6) n
O1 O2 3_555 2.496(6) n
O1 O2 4_555 2.496(6) n
O1 O2 5_555 2.496(6) n
O1 O2 6_555 2.496(6) n
O1 O2 -101_445 3.359(11) n
O1 O2 -101_555 3.202(11) n
O1 O2 -102_445 3.202(11) n
O1 O2 -102_545 3.359(11) n
O1 O2 -103_545 3.202(11) n
O1 O2 -103_555 3.359(11) n
O1 O2 -104_545 3.359(11) n
O1 O2 -104_555 3.202(11) n
O1 O2 -105_445 3.202(11) n
O1 O2 -105_555 3.359(11) n
O1 O2 -106_445 3.359(11) n
O1 O2 -106_545 3.202(11) n
O2 Pb1 201_455 2.560(4) n
O2 Pb1 201_555 4.453(8) n
O2 Pb2 -101_445 2.982(14) n
O2 Pb2 -101_555 2.587(13) n
O2 Pb2 -102_445 2.669(17) n
O2 Pb2 -102_555 2.902(17) n
O2 Pb2 -103_445 2.996(14) n
O2 Pb2 -103_545 4.464(10) n
O2 Pb2 -103_555 2.604(13) n
O2 Pb2 -104_445 3.088(17) n
O2 Pb2 -104_555 2.485(17) n
O2 Pb2 -105_445 2.772(14) n
O2 Pb2 -105_555 2.796(14) n
O2 Pb2 -106_445 2.788(13) n
O2 Pb2 -106_545 4.459(10) n
O2 Pb2 -106_555 2.811(14) n
O2 Pb2 201_455 2.962(7) n
O2 Pb2 202_455 2.865(5) n
O2 Pb2 203_455 2.743(8) n
O2 Pb2 204_455 2.851(4) n
O2 Pb2 205_455 2.969(7) n
O2 Pb2 205_555 4.446(12) n
O2 Pb2 206_455 2.750(8) n
O2 P 1_455 4.345(9) n
O2 P 1_555 1.548(5) n
O2 P 1_565 4.224(8) n
O2 P -1_556 3.660(8) n
O2 P -101_445 4.369(11) n
O2 P -101_555 4.250(10) n
O2 O1 1_555 2.496(6) n
O2 O1 -101_445 3.359(11) n
O2 O1 -101_555 3.202(11) n
O2 O2 2_555 2.534(7) n
O2 O2 2_565 2.931(7) n
O2 O2 3_455 2.931(7) n
O2 O2 3_555 2.534(7) n
O2 O2 4_455 3.021(15) n
O2 O2 4_555 2.434(15) n
O2 O2 5_555 0.19(3) n
O2 O2 6_555 2.623(14) n
O2 O2 6_565 2.832(14) n
O2 O2 -1_456 4.458(18) n
O2 O2 -1_556 4.083(8) n
O2 O2 -1_566 4.220(15) n
O2 O2 -2_556 3.201(6) n
O2 O2 -3_556 3.201(6) n
O2 O2 -4_556 3.278(13) n
O2 O2 -5_456 4.336(6) n
O2 O2 -5_556 4.079(7) n
O2 O2 -5_566 4.336(6) n
O2 O2 -6_556 3.129(10) n
O2 O2 -102_445 4.197(6) n
O2 O2 -103_555 4.197(6) n
O2 O2 -104_555 4.133(10) n
O2 O2 -106_445 4.265(11) n
